data_1546429
loop_
_publ_author_name
'Nicolay N. Golovnev'
'Maxim S. Molokeev'
'Irina V. Sterkhova'
'Maxim K. Lesnikov'
'Victor V. Atuchin'

_publ_section_title
;
 Coordination effects in hydrated manganese(II)
 1,3-diethyl-2-thiobarbiturates and their thermal stability
;
_journal_issue 0
_journal_name_full Polyhedron
_journal_page_first 120
_journal_page_last 125
_journal_paper_doi 10.1016/j.poly.2017.06.002
_journal_volume 134
_journal_year 2017
_chemical_formula_moiety 'C48 H86 Mn3 N12 O22 S6'
_chemical_formula_sum 'C48 H86 Mn3 N12 O22 S6'
_chemical_formula_weight 1540.47
_chemical_name_systematic
;
Bis(mu~2~-1,3-diethyl-2-thiobarbiturato-O,O')-tetrakis(1,3-diethyl-
2-thiobarbiturato-O)-decaaqua-trimanganese(II)
;
_space_group_crystal_system triclinic
_space_group_IT_number 2
_space_group_name_Hall '-P 1'
_space_group_name_H-M_alt 'P -1'
_symmetry_space_group_name_Hall '-P 1'
_symmetry_space_group_name_H-M 'P -1'
_atom_sites_solution_hydrogens mixed
_audit_creation_method SHELXL-2014/7
_cell_angle_alpha 109.494(3)
_cell_angle_beta 92.834(3)
_cell_angle_gamma 106.941(3)
_cell_formula_units_Z 1
_cell_length_a 9.0094(8)
_cell_length_b 14.0378(11)
_cell_length_c 14.5823(12)
_cell_measurement_reflns_used 81284
_cell_measurement_temperature 296(2)
_cell_measurement_theta_max 30.195
_cell_measurement_theta_min 2.395
_cell_volume 1640.9(2)
_computing_cell_refinement 'APEX2 (Bruker, 2003-2008)'
_computing_data_collection 'APEX2 (Bruker, 2003-2008)'
_computing_data_reduction 'SAINT (Bruker, 2009)'
_computing_molecular_graphics 'DIAMOND (Brandenburg, 2005)'
_computing_publication_material 'publCIF (Westrip, 2009)'
_computing_structure_refinement 'SHELXL-2014/7 (Sheldrick, 2014)'
_computing_structure_solution 'SHELXS-97 (Sheldrick, 2008)'
_diffrn_ambient_temperature 296(2)
_diffrn_measured_fraction_theta_full 0.999
_diffrn_measured_fraction_theta_max 0.995
_diffrn_measurement_device_type 'D8 Venture'
_diffrn_measurement_method '\f and \w scans'
_diffrn_radiation_type MoK\a
_diffrn_radiation_wavelength 0.71073
_diffrn_reflns_av_R_equivalents 0.0921
_diffrn_reflns_av_unetI/netI 0.0594
_diffrn_reflns_Laue_measured_fraction_full 0.999
_diffrn_reflns_Laue_measured_fraction_max 0.995
_diffrn_reflns_limit_h_max 12
_diffrn_reflns_limit_h_min -12
_diffrn_reflns_limit_k_max 19
_diffrn_reflns_limit_k_min -19
_diffrn_reflns_limit_l_max 20
_diffrn_reflns_limit_l_min -20
_diffrn_reflns_number 81284
_diffrn_reflns_point_group_measured_fraction_full 0.999
_diffrn_reflns_point_group_measured_fraction_max 0.995
_diffrn_reflns_theta_full 25.000
_diffrn_reflns_theta_max 30.195
_diffrn_reflns_theta_min 2.395
_exptl_absorpt_coefficient_mu 0.841
_exptl_absorpt_correction_T_max 0.7460
_exptl_absorpt_correction_T_min 0.6403
_exptl_absorpt_correction_type multi-scan
_exptl_absorpt_process_details
;
SADABS (Bruker, 2004)
;
_exptl_crystal_colour pink
_exptl_crystal_density_diffrn 1.559
_exptl_crystal_description needle
_exptl_crystal_F_000 805
_exptl_crystal_size_max 0.3
_exptl_crystal_size_mid 0.1
_exptl_crystal_size_min 0.05
_refine_diff_density_max 1.011
_refine_diff_density_min -0.774
_refine_diff_density_rms 0.116
_refine_ls_extinction_coef .
_refine_ls_extinction_method none
_refine_ls_goodness_of_fit_ref 1.034
_refine_ls_hydrogen_treatment mixed
_refine_ls_matrix_type full
_refine_ls_number_parameters 448
_refine_ls_number_reflns 9700
_refine_ls_number_restraints 10
_refine_ls_restrained_S_all 1.035
_refine_ls_R_factor_all 0.0789
_refine_ls_R_factor_gt 0.0464
_refine_ls_shift/su_max 0.001
_refine_ls_shift/su_mean 0.000
_refine_ls_structure_factor_coef Fsqd
_refine_ls_weighting_details 'w=1/[\s^2^(Fo^2^)+(0.0732P)^2^+0.3364P] where P=(Fo^2^+2Fc^2^)/3'
_refine_ls_weighting_scheme calc
_refine_ls_wR_factor_gt 0.1124
_refine_ls_wR_factor_ref 0.1265
_reflns_Friedel_coverage 0.000
_reflns_Friedel_fraction_full .
_reflns_Friedel_fraction_max .
_reflns_number_gt 7088
_reflns_number_total 9700
_reflns_threshold_expression 'I > 2\s(I)'
_cod_data_source_file Mn3H2O10DETBA6.cif
_cod_data_source_block b
_cod_database_code 1546429
_shelx_shelxl_version_number 2014/7
_shelx_space_group_comment
;
The symmetry employed for this shelxl refinement is uniquely defined
by the following loop, which should always be used as a source of
symmetry information in preference to the above space-group names.
They are only intended as comments.
;

loop_
_space_group_symop_operation_xyz
'x, y, z'
'-x, -y, -z'

loop_
_atom_site_label
_atom_site_type_symbol
_atom_site_fract_x
_atom_site_fract_y
_atom_site_fract_z
_atom_site_U_iso_or_equiv
_atom_site_adp_type
_atom_site_occupancy
_atom_site_site_symmetry_order
_atom_site_calc_flag
_atom_site_refinement_flags_posn
_atom_site_refinement_flags_adp
_atom_site_refinement_flags_occupancy
_atom_site_disorder_assembly
_atom_site_disorder_group
Mn1 Mn 1.07642(4) 0.27109(3) 0.20049(2) 0.00996(9) Uani 1 1 d . . . . .
Mn2 Mn 0.5000 0.5000 0.5000 0.00903(10) Uani 1 2 d S . P . .
O1W O 0.52150(19) 0.49869(13) 0.64837(12) 0.0150(3) Uani 1 1 d D . . . .
H11W H 0.438(3) 0.476(2) 0.6674(19) 0.018 Uiso 1 1 d D U . . .
H12W H 0.601(3) 0.508(2) 0.6881(18) 0.018 Uiso 1 1 d D U . . .
O2W O 1.1718(2) 0.27182(14) 0.06269(12) 0.0169(3) Uani 1 1 d D . . . .
H21W H 1.226(3) 0.236(2) 0.0305(18) 0.020 Uiso 1 1 d D U . . .
H22W H 1.119(3) 0.279(2) 0.0146(18) 0.020 Uiso 1 1 d D U . . .
O3W O 1.0066(2) 0.09684(13) 0.15756(13) 0.0181(4) Uani 1 1 d D . . . .
H31W H 0.915(3) 0.049(2) 0.1358(19) 0.022 Uiso 1 1 d D U . . .
H32W H 1.074(3) 0.064(2) 0.1600(19) 0.022 Uiso 1 1 d D U . . .
O4W O 1.29502(18) 0.25463(13) 0.25949(12) 0.0140(3) Uani 1 1 d D . . . .
H41W H 1.375(3) 0.294(2) 0.3066(17) 0.017 Uiso 1 1 d D U . . .
H42W H 1.297(3) 0.1910(17) 0.2480(19) 0.017 Uiso 1 1 d D U . . .
O5W O 0.75000(18) 0.56438(13) 0.51060(12) 0.0138(3) Uani 1 1 d D . . . .
H51W H 0.818(3) 0.6052(19) 0.5610(17) 0.017 Uiso 1 1 d D U . . .
H52W H 0.779(3) 0.581(2) 0.4601(17) 0.017 Uiso 1 1 d D U . . .
S1 S 0.32271(6) 0.11155(5) -0.07746(4) 0.01488(12) Uani 1 1 d . . . . .
O1A O 0.84976(18) 0.24191(12) 0.12420(11) 0.0144(3) Uani 1 1 d . . . . .
O2A O 0.74582(19) -0.03850(12) -0.18498(12) 0.0167(3) Uani 1 1 d . . . . .
N1A N 0.5558(2) 0.03311(14) -0.12592(13) 0.0109(4) Uani 1 1 d . . . . .
N3A N 0.6079(2) 0.17002(14) 0.02863(13) 0.0110(4) Uani 1 1 d . . . . .
C2A C 0.5052(2) 0.10449(16) -0.05656(15) 0.0107(4) Uani 1 1 d . . . . .
C4A C 0.7652(2) 0.17300(17) 0.04448(16) 0.0122(4) Uani 1 1 d . . . . .
C5A C 0.8115(3) 0.09964(17) -0.02878(16) 0.0140(4) Uani 1 1 d . . . . .
H5A H 0.9136 0.0982 -0.0198 0.017 Uiso 1 1 calc R U . . .
C6A C 0.7100(2) 0.02851(17) -0.11493(16) 0.0119(4) Uani 1 1 d . . . . .
C7A C 0.4526(3) -0.03653(17) -0.22169(16) 0.0141(4) Uani 1 1 d . . . . .
H71A H 0.3440 -0.0569 -0.2115 0.017 Uiso 1 1 calc R U . . .
H72A H 0.4799 -0.1012 -0.2487 0.017 Uiso 1 1 calc R U . . .
C8A C 0.4700(3) 0.0208(2) -0.29405(17) 0.0210(5) Uani 1 1 d . . . . .
H81A H 0.4347 0.0816 -0.2697 0.025 Uiso 1 1 calc R U . . .
H82A H 0.4077 -0.0270 -0.3568 0.025 Uiso 1 1 calc R U . . .
H83A H 0.5784 0.0443 -0.3015 0.025 Uiso 1 1 calc R U . . .
C9A C 0.5569(3) 0.24432(18) 0.10950(16) 0.0149(4) Uani 1 1 d . . . . .
H91A H 0.6109 0.2525 0.1723 0.018 Uiso 1 1 calc R U . . .
H92A H 0.4450 0.2137 0.1079 0.018 Uiso 1 1 calc R U . . .
C10A C 0.5906(3) 0.35327(19) 0.10161(18) 0.0197(5) Uani 1 1 d . . . . .
H11A H 0.5626 0.4001 0.1576 0.024 Uiso 1 1 calc R U . . .
H12A H 0.5301 0.3464 0.0423 0.024 Uiso 1 1 calc R U . . .
H13A H 0.7006 0.3824 0.0999 0.024 Uiso 1 1 calc R U . . .
S2 S 1.06702(7) 0.66702(5) 0.07145(5) 0.01980(14) Uani 1 1 d . . . . .
O1B O 0.79032(18) 0.59355(13) 0.33850(11) 0.0154(3) Uani 1 1 d . . . . .
O2B O 1.19112(17) 0.44553(12) 0.24779(11) 0.0126(3) Uani 1 1 d . . . . .
N1B N 1.1272(2) 0.55176(14) 0.17242(13) 0.0115(4) Uani 1 1 d . . . . .
N3B N 0.9160(2) 0.61446(14) 0.21036(13) 0.0118(4) Uani 1 1 d . . . . .
C2B C 1.0350(2) 0.60835(17) 0.15570(16) 0.0120(4) Uani 1 1 d . . . . .
C4B C 0.8978(2) 0.57806(17) 0.28926(15) 0.0113(4) Uani 1 1 d . . . . .
C5B C 0.9999(3) 0.52453(17) 0.30512(16) 0.0120(4) Uani 1 1 d . . . . .
H5B H 0.9945 0.5017 0.3582 0.014 Uiso 1 1 calc R U . . .
C6B C 1.1078(2) 0.50497(17) 0.24427(15) 0.0109(4) Uani 1 1 d . . . . .
C7B C 1.2562(3) 0.54164(19) 0.11456(16) 0.0154(5) Uani 1 1 d . . . . .
H71B H 1.2222 0.5339 0.0475 0.018 Uiso 1 1 calc R U . . .
H72B H 1.2798 0.4778 0.1121 0.018 Uiso 1 1 calc R U . . .
C8B C 1.4036(3) 0.6379(2) 0.15881(18) 0.0224(5) Uani 1 1 d . . . . .
H81B H 1.4447 0.6410 0.2221 0.027 Uiso 1 1 calc R U . . .
H82B H 1.3788 0.7019 0.1663 0.027 Uiso 1 1 calc R U . . .
H83B H 1.4808 0.6320 0.1160 0.027 Uiso 1 1 calc R U . . .
C9B C 0.8009(3) 0.6644(2) 0.18863(17) 0.0173(5) Uani 1 1 d . . . . .
H91B H 0.7008 0.6311 0.2052 0.021 Uiso 1 1 calc R U . . .
H92B H 0.7852 0.6504 0.1185 0.021 Uiso 1 1 calc R U . . .
C10B C 0.8517(3) 0.7834(2) 0.2442(2) 0.0274(6) Uani 1 1 d . . . . .
H11B H 0.8652 0.7978 0.3138 0.033 Uiso 1 1 calc R U . . .
H12B H 0.7729 0.8109 0.2273 0.033 Uiso 1 1 calc R U . . .
H13B H 0.9495 0.8171 0.2269 0.033 Uiso 1 1 calc R U . . .
S3 S 0.78457(7) 0.16070(5) 0.59486(4) 0.01898(13) Uani 1 1 d . . . . .
O1C O 0.99731(17) 0.29545(12) 0.33948(11) 0.0133(3) Uani 1 1 d . . . . .
O2C O 0.52036(18) 0.33970(12) 0.43181(11) 0.0128(3) Uani 1 1 d . . . . .
N1C N 0.6508(2) 0.25703(14) 0.50182(13) 0.0118(4) Uani 1 1 d . . . . .
N3C N 0.8829(2) 0.22933(14) 0.45161(13) 0.0120(4) Uani 1 1 d . . . . .
C2C C 0.7726(2) 0.21807(17) 0.51255(16) 0.0118(4) Uani 1 1 d . . . . .
C4C C 0.8809(2) 0.28223(16) 0.38532(15) 0.0100(4) Uani 1 1 d . . . . .
C5C C 0.7549(2) 0.31836(17) 0.37683(15) 0.0115(4) Uani 1 1 d . . . . .
H5C H 0.7485 0.3507 0.3312 0.014 Uiso 1 1 calc R U . . .
C6C C 0.6380(2) 0.30735(16) 0.43482(15) 0.0109(4) Uani 1 1 d . . . . .
C7C C 0.5220(3) 0.24195(18) 0.56032(17) 0.0166(5) Uani 1 1 d . . . . .
H71C H 0.4812 0.3012 0.5734 0.020 Uiso 1 1 calc R U . . .
H72C H 0.5633 0.2422 0.6232 0.020 Uiso 1 1 calc R U . . .
C8C C 0.3891(3) 0.1377(2) 0.5071(2) 0.0242(5) Uani 1 1 d . . . . .
H81C H 0.3496 0.1365 0.4442 0.029 Uiso 1 1 calc R U . . .
H82C H 0.3062 0.1321 0.5459 0.029 Uiso 1 1 calc R U . . .
H83C H 0.4277 0.0787 0.4976 0.029 Uiso 1 1 calc R U . . .
C9C C 1.0099(3) 0.18096(18) 0.45437(18) 0.0156(5) Uani 1 1 d . . . . .
H91C H 1.0444 0.1912 0.5221 0.019 Uiso 1 1 calc R U . . .
H92C H 1.0991 0.2175 0.4303 0.019 Uiso 1 1 calc R U . . .
C10C C 0.9546(3) 0.06220(19) 0.39223(19) 0.0201(5) Uani 1 1 d . . . . .
H11C H 0.8673 0.0256 0.4164 0.024 Uiso 1 1 calc R U . . .
H12C H 1.0390 0.0342 0.3962 0.024 Uiso 1 1 calc R U . . .
H13C H 0.9227 0.0519 0.3249 0.024 Uiso 1 1 calc R U . . .

loop_
_atom_site_aniso_label
_atom_site_aniso_U_11
_atom_site_aniso_U_22
_atom_site_aniso_U_33
_atom_site_aniso_U_23
_atom_site_aniso_U_13
_atom_site_aniso_U_12
Mn1 0.00720(15) 0.01172(17) 0.01140(16) 0.00236(13) 0.00204(12) 0.00578(12)
Mn2 0.0057(2) 0.0108(2) 0.0104(2) 0.00228(17) 0.00267(16) 0.00400(17)
O1W 0.0090(7) 0.0234(9) 0.0135(8) 0.0084(7) 0.0022(6) 0.0044(7)
O2W 0.0172(8) 0.0239(9) 0.0148(8) 0.0060(7) 0.0062(7) 0.0151(7)
O3W 0.0098(8) 0.0135(8) 0.0279(9) 0.0034(7) -0.0031(7) 0.0051(6)
O4W 0.0105(8) 0.0130(8) 0.0162(8) 0.0006(6) -0.0013(6) 0.0066(6)
O5W 0.0082(7) 0.0174(8) 0.0132(8) 0.0036(7) 0.0021(6) 0.0026(6)
S1 0.0068(2) 0.0183(3) 0.0169(3) 0.0011(2) 0.0017(2) 0.0065(2)
O1A 0.0107(7) 0.0182(8) 0.0130(8) 0.0017(6) -0.0010(6) 0.0080(6)
O2A 0.0141(8) 0.0156(8) 0.0184(8) -0.0011(6) 0.0011(6) 0.0110(6)
N1A 0.0074(8) 0.0112(9) 0.0139(9) 0.0027(7) 0.0022(7) 0.0051(7)
N3A 0.0084(8) 0.0133(9) 0.0121(9) 0.0030(7) 0.0030(7) 0.0064(7)
C2A 0.0102(10) 0.0106(10) 0.0129(10) 0.0064(8) 0.0036(8) 0.0031(8)
C4A 0.0089(10) 0.0145(11) 0.0156(10) 0.0062(9) 0.0017(8) 0.0065(8)
C5A 0.0100(10) 0.0145(11) 0.0187(11) 0.0040(9) 0.0018(8) 0.0080(8)
C6A 0.0098(10) 0.0133(10) 0.0157(11) 0.0055(9) 0.0042(8) 0.0077(8)
C7A 0.0099(10) 0.0118(10) 0.0142(10) -0.0026(8) -0.0007(8) 0.0031(8)
C8A 0.0180(12) 0.0256(13) 0.0162(12) 0.0043(10) 0.0012(9) 0.0069(10)
C9A 0.0105(10) 0.0214(12) 0.0117(10) 0.0022(9) 0.0051(8) 0.0078(9)
C10A 0.0190(12) 0.0192(12) 0.0193(12) 0.0009(10) 0.0055(9) 0.0107(10)
S2 0.0152(3) 0.0338(4) 0.0245(3) 0.0214(3) 0.0103(2) 0.0147(3)
O1B 0.0099(7) 0.0214(8) 0.0182(8) 0.0079(7) 0.0086(6) 0.0081(6)
O2B 0.0102(7) 0.0143(8) 0.0152(8) 0.0045(6) 0.0024(6) 0.0076(6)
N1B 0.0104(9) 0.0151(9) 0.0124(9) 0.0058(7) 0.0047(7) 0.0078(7)
N3B 0.0076(8) 0.0158(9) 0.0160(9) 0.0075(8) 0.0037(7) 0.0073(7)
C2B 0.0084(10) 0.0149(10) 0.0136(10) 0.0049(8) 0.0029(8) 0.0053(8)
C4B 0.0085(10) 0.0112(10) 0.0128(10) 0.0028(8) 0.0052(8) 0.0026(8)
C5B 0.0117(10) 0.0135(10) 0.0129(10) 0.0062(8) 0.0037(8) 0.0053(8)
C6B 0.0083(9) 0.0110(10) 0.0124(10) 0.0030(8) -0.0001(8) 0.0035(8)
C7B 0.0128(11) 0.0252(12) 0.0148(11) 0.0090(9) 0.0086(8) 0.0130(9)
C8B 0.0098(11) 0.0378(15) 0.0234(13) 0.0152(11) 0.0051(9) 0.0081(10)
C9B 0.0126(10) 0.0295(13) 0.0201(11) 0.0138(10) 0.0068(9) 0.0156(10)
C10B 0.0339(15) 0.0307(14) 0.0275(14) 0.0107(12) 0.0031(11) 0.0249(12)
S3 0.0182(3) 0.0224(3) 0.0222(3) 0.0145(3) 0.0045(2) 0.0074(2)
O1C 0.0095(7) 0.0166(8) 0.0129(8) 0.0033(6) 0.0045(6) 0.0050(6)
O2C 0.0099(7) 0.0123(7) 0.0161(8) 0.0026(6) 0.0029(6) 0.0066(6)
N1C 0.0097(8) 0.0111(9) 0.0151(9) 0.0043(7) 0.0042(7) 0.0045(7)
N3C 0.0087(8) 0.0110(9) 0.0170(9) 0.0046(7) 0.0023(7) 0.0049(7)
C2C 0.0094(10) 0.0101(10) 0.0142(10) 0.0030(8) 0.0018(8) 0.0025(8)
C4C 0.0085(9) 0.0079(9) 0.0110(10) 0.0003(8) 0.0027(8) 0.0024(8)
C5C 0.0120(10) 0.0114(10) 0.0114(10) 0.0037(8) 0.0021(8) 0.0046(8)
C6C 0.0094(10) 0.0080(10) 0.0117(10) 0.0002(8) 0.0002(8) 0.0017(8)
C7C 0.0167(11) 0.0177(11) 0.0190(11) 0.0080(9) 0.0113(9) 0.0083(9)
C8C 0.0151(12) 0.0227(13) 0.0363(15) 0.0127(11) 0.0110(10) 0.0051(10)
C9C 0.0087(10) 0.0169(11) 0.0242(12) 0.0090(10) 0.0036(9) 0.0065(9)
C10C 0.0157(11) 0.0172(12) 0.0295(13) 0.0075(10) 0.0049(10) 0.0092(9)

loop_
_atom_type_symbol
_atom_type_description
_atom_type_scat_dispersion_real
_atom_type_scat_dispersion_imag
_atom_type_scat_source
C C 0.0033 0.0016 'International Tables Vol C Tables 4.2.6.8 and 6.1.1.4'
N N 0.0061 0.0033 'International Tables Vol C Tables 4.2.6.8 and 6.1.1.4'
S S 0.1246 0.1234 'International Tables Vol C Tables 4.2.6.8 and 6.1.1.4'
Mn Mn 0.3368 0.7283 'International Tables Vol C Tables 4.2.6.8 and 6.1.1.4'
O O 0.0106 0.0060 'International Tables Vol C Tables 4.2.6.8 and 6.1.1.4'
H H 0.0000 0.0000 'International Tables Vol C Tables 4.2.6.8 and 6.1.1.4'

loop_
_geom_angle_atom_site_label_1
_geom_angle_atom_site_label_2
_geom_angle_atom_site_label_3
_geom_angle
_geom_angle_site_symmetry_1
_geom_angle_site_symmetry_3
O1C Mn1 O1A 93.16(6) . .
O1C Mn1 O3W 94.10(6) . .
O1A Mn1 O3W 85.58(6) . .
O1C Mn1 O2B 88.90(6) . .
O1A Mn1 O2B 104.39(6) . .
O3W Mn1 O2B 169.44(6) . .
O1C Mn1 O4W 91.12(6) . .
O1A Mn1 O4W 164.67(6) . .
O3W Mn1 O4W 79.44(6) . .
O2B Mn1 O4W 90.40(6) . .
O1C Mn1 O2W 171.56(6) . .
O1A Mn1 O2W 88.09(6) . .
O3W Mn1 O2W 94.32(7) . .
O2B Mn1 O2W 82.70(6) . .
O4W Mn1 O2W 89.83(6) . .
O5W Mn2 O5W 180.0 2_666 .
O5W Mn2 O1W 87.80(6) 2_666 .
O5W Mn2 O1W 92.20(6) . .
O5W Mn2 O1W 92.20(6) 2_666 2_666
O5W Mn2 O1W 87.80(6) . 2_666
O1W Mn2 O1W 180.0 . 2_666
O5W Mn2 O2C 87.82(6) 2_666 2_666
O5W Mn2 O2C 92.18(6) . 2_666
O1W Mn2 O2C 85.95(6) . 2_666
O1W Mn2 O2C 94.05(6) 2_666 2_666
O5W Mn2 O2C 92.18(6) 2_666 .
O5W Mn2 O2C 87.82(6) . .
O1W Mn2 O2C 94.05(6) . .
O1W Mn2 O2C 85.95(6) 2_666 .
O2C Mn2 O2C 180.0 2_666 .
Mn2 O1W H11W 115.8(19) . .
Mn2 O1W H12W 131.1(19) . .
H11W O1W H12W 112(3) . .
Mn1 O2W H21W 129.9(18) . .
Mn1 O2W H22W 122.0(19) . .
H21W O2W H22W 100(3) . .
Mn1 O3W H31W 130.0(19) . .
Mn1 O3W H32W 122.7(18) . .
H31W O3W H32W 107(3) . .
Mn1 O4W H41W 136.7(18) . .
Mn1 O4W H42W 117.3(18) . .
H41W O4W H42W 103(2) . .
Mn2 O5W H51W 129.0(19) . .
Mn2 O5W H52W 113.9(17) . .
H51W O5W H52W 109(2) . .
C4A O1A Mn1 134.74(14) . .
C2A N1A C6A 122.83(18) . .
C2A N1A C7A 119.99(17) . .
C6A N1A C7A 116.91(17) . .
C2A N3A C4A 123.28(18) . .
C2A N3A C9A 120.19(17) . .
C4A N3A C9A 116.51(17) . .
N1A C2A N3A 117.50(18) . .
N1A C2A S1 120.54(15) . .
N3A C2A S1 121.95(16) . .
O1A C4A C5A 126.6(2) . .
O1A C4A N3A 116.59(19) . .
C5A C4A N3A 116.83(19) . .
C6A C5A C4A 122.0(2) . .
C6A C5A H5A 119.0 . .
C4A C5A H5A 119.0 . .
O2A C6A C5A 125.0(2) . .
O2A C6A N1A 117.61(19) . .
C5A C6A N1A 117.33(19) . .
N1A C7A C8A 110.76(18) . .
N1A C7A H71A 109.5 . .
C8A C7A H71A 109.5 . .
N1A C7A H72A 109.5 . .
C8A C7A H72A 109.5 . .
H71A C7A H72A 108.1 . .
C7A C8A H81A 109.5 . .
C7A C8A H82A 109.5 . .
H81A C8A H82A 109.5 . .
C7A C8A H83A 109.5 . .
H81A C8A H83A 109.5 . .
H82A C8A H83A 109.5 . .
N3A C9A C10A 112.23(18) . .
N3A C9A H91A 109.2 . .
C10A C9A H91A 109.2 . .
N3A C9A H92A 109.2 . .
C10A C9A H92A 109.2 . .
H91A C9A H92A 107.9 . .
C9A C10A H11A 109.5 . .
C9A C10A H12A 109.5 . .
H11A C10A H12A 109.5 . .
C9A C10A H13A 109.5 . .
H11A C10A H13A 109.5 . .
H12A C10A H13A 109.5 . .
C6B O2B Mn1 119.45(13) . .
C2B N1B C6B 122.81(18) . .
C2B N1B C7B 119.03(18) . .
C6B N1B C7B 118.14(17) . .
C2B N3B C4B 123.49(17) . .
C2B N3B C9B 119.72(18) . .
C4B N3B C9B 116.77(18) . .
N1B C2B N3B 116.84(19) . .
N1B C2B S2 121.11(17) . .
N3B C2B S2 122.05(16) . .
O1B C4B C5B 125.2(2) . .
O1B C4B N3B 118.33(19) . .
C5B C4B N3B 116.48(19) . .
C6B C5B C4B 121.66(19) . .
C6B C5B H5B 119.2 . .
C4B C5B H5B 119.2 . .
O2B C6B C5B 124.4(2) . .
O2B C6B N1B 117.62(19) . .
C5B C6B N1B 117.95(19) . .
N1B C7B C8B 111.81(19) . .
N1B C7B H71B 109.3 . .
C8B C7B H71B 109.3 . .
N1B C7B H72B 109.3 . .
C8B C7B H72B 109.3 . .
H71B C7B H72B 107.9 . .
C7B C8B H81B 109.5 . .
C7B C8B H82B 109.5 . .
H81B C8B H82B 109.5 . .
C7B C8B H83B 109.5 . .
H81B C8B H83B 109.5 . .
H82B C8B H83B 109.5 . .
N3B C9B C10B 113.31(19) . .
N3B C9B H91B 108.9 . .
C10B C9B H91B 108.9 . .
N3B C9B H92B 108.9 . .
C10B C9B H92B 108.9 . .
H91B C9B H92B 107.7 . .
C9B C10B H11B 109.5 . .
C9B C10B H12B 109.5 . .
H11B C10B H12B 109.5 . .
C9B C10B H13B 109.5 . .
H11B C10B H13B 109.5 . .
H12B C10B H13B 109.5 . .
C4C O1C Mn1 147.18(14) . .
C6C O2C Mn2 130.64(13) . .
C2C N1C C6C 123.50(18) . .
C2C N1C C7C 119.56(18) . .
C6C N1C C7C 116.89(18) . .
C2C N3C C4C 123.36(18) . .
C2C N3C C9C 118.53(18) . .
C4C N3C C9C 118.10(18) . .
N3C C2C N1C 116.27(18) . .
N3C C2C S3 121.96(16) . .
N1C C2C S3 121.77(17) . .
O1C C4C C5C 125.2(2) . .
O1C C4C N3C 117.09(18) . .
C5C C4C N3C 117.69(19) . .
C4C C5C C6C 121.6(2) . .
C4C C5C H5C 119.2 . .
C6C C5C H5C 119.2 . .
O2C C6C C5C 124.9(2) . .
O2C C6C N1C 117.59(19) . .
C5C C6C N1C 117.48(19) . .
N1C C7C C8C 111.81(19) . .
N1C C7C H71C 109.3 . .
C8C C7C H71C 109.3 . .
N1C C7C H72C 109.3 . .
C8C C7C H72C 109.3 . .
H71C C7C H72C 107.9 . .
C7C C8C H81C 109.5 . .
C7C C8C H82C 109.5 . .
H81C C8C H82C 109.5 . .
C7C C8C H83C 109.5 . .
H81C C8C H83C 109.5 . .
H82C C8C H83C 109.5 . .
N3C C9C C10C 112.01(18) . .
N3C C9C H91C 109.2 . .
C10C C9C H91C 109.2 . .
N3C C9C H92C 109.2 . .
C10C C9C H92C 109.2 . .
H91C C9C H92C 107.9 . .
C9C C10C H11C 109.5 . .
C9C C10C H12C 109.5 . .
H11C C10C H12C 109.5 . .
C9C C10C H13C 109.5 . .
H11C C10C H13C 109.5 . .
H12C C10C H13C 109.5 . .

loop_
_geom_bond_atom_site_label_1
_geom_bond_atom_site_label_2
_geom_bond_distance
_geom_bond_site_symmetry_2
Mn1 O1C 2.1343(15) .
Mn1 O1A 2.1352(15) .
Mn1 O3W 2.1940(17) .
Mn1 O2B 2.2062(15) .
Mn1 O4W 2.2142(16) .
Mn1 O2W 2.2260(17) .
Mn2 O5W 2.1447(16) 2_666
Mn2 O5W 2.1447(16) .
Mn2 O1W 2.1694(16) .
Mn2 O1W 2.1695(15) 2_666
Mn2 O2C 2.2026(15) 2_666
Mn2 O2C 2.2026(15) .
O1W H11W 0.83(2) .
O1W H12W 0.85(2) .
O2W H21W 0.85(2) .
O2W H22W 0.87(2) .
O3W H31W 0.86(2) .
O3W H32W 0.87(2) .
O4W H41W 0.87(2) .
O4W H42W 0.86(2) .
O5W H51W 0.85(2) .
O5W H52W 0.87(2) .
S1 C2A 1.695(2) .
O1A C4A 1.265(3) .
O2A C6A 1.265(3) .
N1A C2A 1.368(3) .
N1A C6A 1.413(3) .
N1A C7A 1.484(3) .
N3A C2A 1.369(3) .
N3A C4A 1.411(3) .
N3A C9A 1.484(3) .
C4A C5A 1.391(3) .
C5A C6A 1.389(3) .
C5A H5A 0.9300 .
C7A C8A 1.516(3) .
C7A H71A 0.9700 .
C7A H72A 0.9700 .
C8A H81A 0.9600 .
C8A H82A 0.9600 .
C8A H83A 0.9600 .
C9A C10A 1.515(3) .
C9A H91A 0.9700 .
C9A H92A 0.9700 .
C10A H11A 0.9600 .
C10A H12A 0.9600 .
C10A H13A 0.9600 .
S2 C2B 1.686(2) .
O1B C4B 1.260(3) .
O2B C6B 1.286(3) .
N1B C2B 1.369(3) .
N1B C6B 1.404(3) .
N1B C7B 1.482(3) .
N3B C2B 1.373(3) .
N3B C4B 1.405(3) .
N3B C9B 1.485(3) .
C4B C5B 1.401(3) .
C5B C6B 1.373(3) .
C5B H5B 0.9300 .
C7B C8B 1.515(3) .
C7B H71B 0.9700 .
C7B H72B 0.9700 .
C8B H81B 0.9600 .
C8B H82B 0.9600 .
C8B H83B 0.9600 .
C9B C10B 1.507(4) .
C9B H91B 0.9700 .
C9B H92B 0.9700 .
C10B H11B 0.9600 .
C10B H12B 0.9600 .
C10B H13B 0.9600 .
S3 C2C 1.668(2) .
O1C C4C 1.273(3) .
O2C C6C 1.273(3) .
N1C C2C 1.385(3) .
N1C C6C 1.401(3) .
N1C C7C 1.481(3) .
N3C C2C 1.375(3) .
N3C C4C 1.404(3) .
N3C C9C 1.496(3) .
C4C C5C 1.387(3) .
C5C C6C 1.389(3) .
C5C H5C 0.9300 .
C7C C8C 1.518(3) .
C7C H71C 0.9700 .
C7C H72C 0.9700 .
C8C H81C 0.9600 .
C8C H82C 0.9600 .
C8C H83C 0.9600 .
C9C C10C 1.520(3) .
C9C H91C 0.9700 .
C9C H92C 0.9700 .
C10C H11C 0.9600 .
C10C H12C 0.9600 .
C10C H13C 0.9600 .

loop_
_geom_torsion_atom_site_label_1
_geom_torsion_atom_site_label_2
_geom_torsion_atom_site_label_3
_geom_torsion_atom_site_label_4
_geom_torsion
_geom_torsion_site_symmetry_1
_geom_torsion_site_symmetry_2
_geom_torsion_site_symmetry_3
_geom_torsion_site_symmetry_4
C6A N1A C2A N3A -3.2(3) . . . .
C7A N1A C2A N3A -177.14(18) . . . .
C6A N1A C2A S1 175.90(16) . . . .
C7A N1A C2A S1 2.0(3) . . . .
C4A N3A C2A N1A 5.1(3) . . . .
C9A N3A C2A N1A -176.03(18) . . . .
C4A N3A C2A S1 -173.96(16) . . . .
C9A N3A C2A S1 4.9(3) . . . .
Mn1 O1A C4A C5A -10.9(4) . . . .
Mn1 O1A C4A N3A 168.77(14) . . . .
C2A N3A C4A O1A 175.87(19) . . . .
C9A N3A C4A O1A -3.0(3) . . . .
C2A N3A C4A C5A -4.4(3) . . . .
C9A N3A C4A C5A 176.69(19) . . . .
O1A C4A C5A C6A -178.6(2) . . . .
N3A C4A C5A C6A 1.7(3) . . . .
C4A C5A C6A O2A 178.5(2) . . . .
C4A C5A C6A N1A 0.0(3) . . . .
C2A N1A C6A O2A -177.92(19) . . . .
C7A N1A C6A O2A -3.8(3) . . . .
C2A N1A C6A C5A 0.7(3) . . . .
C7A N1A C6A C5A 174.86(19) . . . .
C2A N1A C7A C8A 85.0(2) . . . .
C6A N1A C7A C8A -89.3(2) . . . .
C2A N3A C9A C10A -91.5(2) . . . .
C4A N3A C9A C10A 87.4(2) . . . .
C6B N1B C2B N3B -2.5(3) . . . .
C7B N1B C2B N3B 179.32(18) . . . .
C6B N1B C2B S2 177.71(16) . . . .
C7B N1B C2B S2 -0.5(3) . . . .
C4B N3B C2B N1B 8.3(3) . . . .
C9B N3B C2B N1B -173.42(19) . . . .
C4B N3B C2B S2 -171.91(16) . . . .
C9B N3B C2B S2 6.4(3) . . . .
C2B N3B C4B O1B 175.6(2) . . . .
C9B N3B C4B O1B -2.7(3) . . . .
C2B N3B C4B C5B -5.9(3) . . . .
C9B N3B C4B C5B 175.77(19) . . . .
O1B C4B C5B C6B 175.8(2) . . . .
N3B C4B C5B C6B -2.5(3) . . . .
Mn1 O2B C6B C5B 69.8(2) . . . .
Mn1 O2B C6B N1B -109.33(18) . . . .
C4B C5B C6B O2B -171.3(2) . . . .
C4B C5B C6B N1B 7.8(3) . . . .
C2B N1B C6B O2B 173.84(19) . . . .
C7B N1B C6B O2B -8.0(3) . . . .
C2B N1B C6B C5B -5.3(3) . . . .
C7B N1B C6B C5B 172.87(19) . . . .
C2B N1B C7B C8B 83.6(2) . . . .
C6B N1B C7B C8B -94.7(2) . . . .
C2B N3B C9B C10B -88.6(3) . . . .
C4B N3B C9B C10B 89.8(2) . . . .
C4C N3C C2C N1C 3.5(3) . . . .
C9C N3C C2C N1C -175.20(18) . . . .
C4C N3C C2C S3 -176.49(16) . . . .
C9C N3C C2C S3 4.8(3) . . . .
C6C N1C C2C N3C -1.2(3) . . . .
C7C N1C C2C N3C 176.22(18) . . . .
C6C N1C C2C S3 178.86(16) . . . .
C7C N1C C2C S3 -3.8(3) . . . .
Mn1 O1C C4C C5C -57.6(4) . . . .
Mn1 O1C C4C N3C 124.2(2) . . . .
C2C N3C C4C O1C 173.91(19) . . . .
C9C N3C C4C O1C -7.4(3) . . . .
C2C N3C C4C C5C -4.4(3) . . . .
C9C N3C C4C C5C 174.30(18) . . . .
O1C C4C C5C C6C -175.3(2) . . . .
N3C C4C C5C C6C 2.9(3) . . . .
Mn2 O2C C6C C5C -81.0(3) . . . .
Mn2 O2C C6C N1C 98.8(2) . . . .
C4C C5C C6C O2C 179.11(19) . . . .
C4C C5C C6C N1C -0.7(3) . . . .
C2C N1C C6C O2C 179.96(18) . . . .
C7C N1C C6C O2C 2.5(3) . . . .
C2C N1C C6C C5C -0.2(3) . . . .
C7C N1C C6C C5C -177.62(19) . . . .
C2C N1C C7C C8C -89.5(2) . . . .
C6C N1C C7C C8C 88.0(2) . . . .
C2C N3C C9C C10C 81.7(2) . . . .
C4C N3C C9C C10C -97.1(2) . . . .
